data_2239374
loop_
_publ_author_name
'Lafuente, Barbara'
'Downs, Robert T.'
'Yang, Hexiong'
'Jenkins, Robert A.'

_publ_section_title
;
 Calcioferrite with composition
 (Ca~3.94~Sr~0.06~)Mg~1.01~(Fe~2.93~Al~1.07~)(PO~4~)~6~(OH)~4~&#x00B7;12H~2~O
;
_journal_coeditor_code WM5004
_journal_issue 3
_journal_name_full 'Acta Crystallographica Section E'
_journal_page_first i16
_journal_page_last i17
_journal_paper_doi 10.1107/S1600536814004061
_journal_volume 70
_journal_year 2014
_chemical_formula_iupac 'Ca4 Mg Fe4 (P O4)6 (O H)4, 12H2 O'
_chemical_formula_sum 'Al1.07 Ca3.94 Fe2.93 H28 Mg1.01 O40 P6 Sr0.06'
_chemical_formula_weight 1234.28
_chemical_name_systematic
;
Tetracalcium magnesium tetrairon(III) hexakis-phosphate tetrahydroxide
dodecahydrate
;
_space_group_IT_number 15
_symmetry_cell_setting monoclinic
_symmetry_space_group_name_Hall '-C 2yc'
_symmetry_space_group_name_H-M 'C 1 2/c 1'
_atom_sites_solution_hydrogens difmap
_atom_sites_solution_primary direct
_atom_sites_solution_secondary difmap
_audit_creation_method SHELXL-97
_cell_angle_alpha 90.00
_cell_angle_beta 91.161(4)
_cell_angle_gamma 90.00
_cell_formula_units_Z 2
_cell_length_a 10.1936(8)
_cell_length_b 24.1959(18)
_cell_length_c 6.3218(4)
_cell_measurement_reflns_used 2019
_cell_measurement_temperature 293(2)
_cell_measurement_theta_max 29.9125
_cell_measurement_theta_min 2.168
_cell_volume 1558.9(2)
_computing_cell_refinement 'SAINT (Bruker, 2004)'
_computing_data_collection 'APEX2 (Bruker, 2004)'
_computing_data_reduction 'SAINT (Bruker, 2004)'
_computing_molecular_graphics '<i>XtalDraw</i> (Downs & Hall-Wallace, 2003)'
_computing_publication_material 'publCIF (Westrip, 2010)'
_computing_structure_refinement 'SHELXL97 (Sheldrick, 2008)'
_computing_structure_solution 'SHELXS97 (Sheldrick, 2008)'
_diffrn_ambient_temperature 293(2)
_diffrn_measured_fraction_theta_full 0.986
_diffrn_measured_fraction_theta_max 0.986
_diffrn_measurement_device_type 'Bruker APEXII CCD area-detector'
_diffrn_measurement_method '\f and \w scan'
_diffrn_radiation_monochromator graphite
_diffrn_radiation_source 'fine-focus sealed tube'
_diffrn_radiation_type MoK\a
_diffrn_radiation_wavelength 0.71073
_diffrn_reflns_av_R_equivalents 0.0487
_diffrn_reflns_av_sigmaI/netI 0.0528
_diffrn_reflns_limit_h_max 14
_diffrn_reflns_limit_h_min -14
_diffrn_reflns_limit_k_max 34
_diffrn_reflns_limit_k_min -34
_diffrn_reflns_limit_l_max 8
_diffrn_reflns_limit_l_min -8
_diffrn_reflns_number 10490
_diffrn_reflns_theta_full 30.51
_diffrn_reflns_theta_max 30.51
_diffrn_reflns_theta_min 2.17
_exptl_absorpt_coefficient_mu 2.603
_exptl_absorpt_correction_T_max 0.8809
_exptl_absorpt_correction_T_min 0.7995
_exptl_absorpt_correction_type multi-scan
_exptl_absorpt_process_details '(<i>SADABS</i>; Bruker, 2004)'
_exptl_crystal_colour 'pale yellow'
_exptl_crystal_density_diffrn 2.629
_exptl_crystal_density_method 'not measured'
_exptl_crystal_description plate
_exptl_crystal_F_000 1243
_exptl_crystal_size_max 0.09
_exptl_crystal_size_mid 0.08
_exptl_crystal_size_min 0.05
_refine_diff_density_max 0.568
_refine_diff_density_min -0.597
_refine_ls_extinction_coef 0.0012(3)
_refine_ls_extinction_expression Fc^*^=kFc[1+0.001xFc^2^\l^3^/sin(2\q)]^-1/4^
_refine_ls_extinction_method 'SHELXL97 (Sheldrick, 2008)'
_refine_ls_goodness_of_fit_ref 1.005
_refine_ls_hydrogen_treatment refall
_refine_ls_matrix_type full
_refine_ls_number_parameters 160
_refine_ls_number_reflns 2348
_refine_ls_number_restraints 4
_refine_ls_restrained_S_all 1.004
_refine_ls_R_factor_all 0.0646
_refine_ls_R_factor_gt 0.0385
_refine_ls_shift/su_max 0.002
_refine_ls_shift/su_mean 0.000
_refine_ls_structure_factor_coef Fsqd
_refine_ls_weighting_details 'calc w=1/[\s^2^(Fo^2^)+(0.0509P)^2^+0.0000P] where P=(Fo^2^+2Fc^2^)/3'
_refine_ls_weighting_scheme calc
_refine_ls_wR_factor_gt 0.0853
_refine_ls_wR_factor_ref 0.0940
_reflns_number_gt 1712
_reflns_number_total 2348
_reflns_threshold_expression I>2sigma(I)
_cod_data_source_file wm5004sup1.cf
_cod_data_source_block I
_cod_original_sg_symbol_H-M 'C 2/c'
_cod_database_code 2239374
_cod_database_fobs_code 2239374

loop_
_symmetry_equiv_pos_as_xyz
'x, y, z'
'-x, y, -z+1/2'
'x+1/2, y+1/2, z'
'-x+1/2, y+1/2, -z+1/2'
'-x, -y, -z'
'x, -y, z-1/2'
'-x+1/2, -y+1/2, -z'
'x+1/2, -y+1/2, z-1/2'

loop_
_atom_site_type_symbol
_atom_site_label
_atom_site_fract_x
_atom_site_fract_y
_atom_site_fract_z
_atom_site_U_iso_or_equiv
_atom_site_adp_type
_atom_site_calc_flag
_atom_site_refinement_flags
_atom_site_occupancy
_atom_site_symmetry_multiplicity
Ca Ca1 0.0000 0.06262(3) 0.2500 0.0138(2) Uani d SP 0.97000(10) 2
Sr Sr1 0.0000 0.06262(3) 0.2500 0.0138(2) Uani d SP 0.03000(10) 2
Ca Ca2 0.0000 0.33191(4) 0.2500 0.0155(2) Uani d S 1 2
Mg Mg 0.0000 0.47193(12) 0.2500 0.0130(6) Uani d SP 0.50500(10) 2
Fe Fe1 0.2500 0.2500 0.0000 0.0076(2) Uani d SP 0.651(3) 2
Al Al1 0.2500 0.2500 0.0000 0.0076(2) Uani d SP 0.349(3) 2
Fe Fe2 0.0000 0.16865(3) -0.2500 0.00762(17) Uani d SP 0.814(3) 2
Al Al2 0.0000 0.16865(3) -0.2500 0.00762(17) Uani d SP 0.186(3) 2
P P1 0.5000 0.30208(5) -0.2500 0.0115(2) Uani d S 1 2
P P2 0.26354(8) 0.11351(3) 0.96145(13) 0.01383(19) Uani d . 1 1
O O1 0.6135(2) 0.26286(10) 0.7074(4) 0.0198(5) Uani d . 1 1
O O2 0.4700(2) 0.34019(9) 0.5625(3) 0.0164(5) Uani d . 1 1
O O3 0.3130(2) 0.17285(9) 0.0051(4) 0.0189(5) Uani d . 1 1
O O4 0.3782(2) 0.08573(9) 0.8546(4) 0.0201(5) Uani d . 1 1
O O5 0.1438(2) 0.11435(9) 0.8055(4) 0.0192(5) Uani d . 1 1
O O6 0.2234(3) 0.08585(10) 0.1650(4) 0.0284(6) Uani d . 1 1
O OH 0.3675(2) 0.27149(10) 0.2343(4) 0.0173(5) Uani d . 1 1
O OW1 0.1598(3) 0.32890(13) 0.5225(4) 0.0314(7) Uani d D 1 1
O OW2 0.1120(2) 0.02555(10) 0.5770(4) 0.0229(5) Uani d . 1 1
O OW3A 0.1164(9) 0.4665(4) 0.6075(13) 0.0281(17) Uani d P 0.50 1
O OW3B 0.1193(8) 0.4792(3) 0.5320(12) 0.0199(15) Uani d P 0.50 1
H H11 0.178(4) 0.3424(18) 0.620(6) 0.030 Uiso d D 1 1
H H12 0.213(4) 0.3114(17) 0.483(7) 0.030 Uiso d D 1 1
H H21 0.123(4) 0.0581(17) 0.673(6) 0.030 Uiso d . 1 1
H H22 0.191(4) 0.0156(17) 0.553(6) 0.030 Uiso d . 1 1
H H1 0.372(4) 0.2496(18) 0.303(7) 0.030 Uiso d . 1 1

loop_
_atom_site_aniso_label
_atom_site_aniso_U_11
_atom_site_aniso_U_22
_atom_site_aniso_U_33
_atom_site_aniso_U_12
_atom_site_aniso_U_13
_atom_site_aniso_U_23
Ca1 0.0177(4) 0.0103(4) 0.0132(4) 0.000 -0.0008(3) 0.000
Sr1 0.0177(4) 0.0103(4) 0.0132(4) 0.000 -0.0008(3) 0.000
Ca2 0.0149(4) 0.0155(5) 0.0160(5) 0.000 0.0010(3) 0.000
Mg 0.0115(14) 0.0084(14) 0.0192(16) 0.000 0.0000(11) 0.000
Fe1 0.0081(4) 0.0043(3) 0.0104(4) -0.0008(3) 0.0006(2) -0.0003(3)
Al1 0.0081(4) 0.0043(3) 0.0104(4) -0.0008(3) 0.0006(2) -0.0003(3)
Fe2 0.0088(3) 0.0055(3) 0.0087(3) 0.000 0.0011(2) 0.000
Al2 0.0088(3) 0.0055(3) 0.0087(3) 0.000 0.0011(2) 0.000
P1 0.0129(5) 0.0102(5) 0.0113(5) 0.000 0.0019(4) 0.000
P2 0.0160(4) 0.0093(4) 0.0164(4) 0.0018(3) 0.0049(3) 0.0028(3)
O1 0.0223(12) 0.0176(12) 0.0198(12) 0.0062(9) 0.0083(9) 0.0031(9)
O2 0.0220(12) 0.0147(11) 0.0127(11) 0.0020(9) 0.0022(8) 0.0001(8)
O3 0.0204(12) 0.0129(11) 0.0233(13) 0.0027(9) -0.0031(9) -0.0033(9)
O4 0.0196(12) 0.0152(12) 0.0258(13) 0.0056(9) 0.0068(9) 0.0019(9)
O5 0.0160(12) 0.0132(12) 0.0282(13) 0.0031(9) -0.0034(9) -0.0036(10)
O6 0.0324(14) 0.0273(15) 0.0261(14) 0.0048(11) 0.0138(11) 0.0118(11)
OH 0.0197(12) 0.0115(12) 0.0206(13) -0.0040(9) -0.0034(9) 0.0048(9)
OW1 0.0299(16) 0.0415(19) 0.0226(15) -0.0034(13) -0.0055(11) 0.0040(13)
OW2 0.0221(13) 0.0194(13) 0.0271(14) -0.0027(11) -0.0022(10) -0.0048(10)
OW3A 0.040(4) 0.018(4) 0.026(5) 0.009(3) -0.006(4) -0.005(3)
OW3B 0.018(3) 0.015(4) 0.026(5) 0.005(2) -0.008(3) 0.000(3)

loop_
_atom_type_symbol
_atom_type_description
_atom_type_scat_dispersion_real
_atom_type_scat_dispersion_imag
_atom_type_scat_source
O O 0.0106 0.0060 'International Tables Vol C Tables 4.2.6.8 and 6.1.1.4'
H H 0.0000 0.0000 'International Tables Vol C Tables 4.2.6.8 and 6.1.1.4'
Mg Mg 0.0486 0.0363 'International Tables Vol C Tables 4.2.6.8 and 6.1.1.4'
P P 0.1023 0.0942 'International Tables Vol C Tables 4.2.6.8 and 6.1.1.4'
Ca Ca 0.2262 0.3064 'International Tables Vol C Tables 4.2.6.8 and 6.1.1.4'
Fe Fe 0.3463 0.8444 'International Tables Vol C Tables 4.2.6.8 and 6.1.1.4'
Al Al 0.0645 0.0514 'International Tables Vol C Tables 4.2.6.8 and 6.1.1.4'
Sr Sr -1.5307 3.2498 'International Tables Vol C Tables 4.2.6.8 and 6.1.1.4'

loop_
_geom_angle_atom_site_label_1
_geom_angle_atom_site_label_2
_geom_angle_atom_site_label_3
_geom_angle_site_symmetry_1
_geom_angle_site_symmetry_3
_geom_angle
O4 Mg O4 8_455 7_556 90.93(18)
O4 Mg OW3A 8_455 6_565 173.6(2)
O4 Mg OW3A 7_556 6_565 89.6(2)
OW3A Mg OW3A 6_565 5_566 90.5(5)
O4 Mg OW3B 8_455 2 89.3(3)
O4 Mg OW3B 7_556 2 97.4(2)
OW3A Mg OW3B 6_565 2 84.3(4)
OW3A Mg OW3B 5_566 2 89.0(2)
OW3B Mg OW3B 2 . 170.5(5)
O4 Mg OW3B 8_455 5_566 79.2(2)
O4 Mg OW3B 7_556 5_566 160.24(19)
OW3A Mg OW3B 6_565 5_566 102.1(3)
OW3A Mg OW3B 5_566 5_566 15.01(19)
OW3B Mg OW3B 2 5_566 99.5(3)
OW3B Mg OW3B . 5_566 75.3(3)
OW3B Mg OW3B 5_566 6_565 115.1(4)
O4 Mg OW3A 8_455 2 88.6(2)
O4 Mg OW3A 7_556 2 87.2(2)
OW3A Mg OW3A 6_565 2 85.0(3)
OW3A Mg OW3A 5_566 2 99.2(4)
OW3B Mg OW3A 2 2 10.2(3)
OW3B Mg OW3A . 2 173.1(4)
OW3B Mg OW3A 5_566 2 109.38(17)
OW3B Mg OW3A 6_565 2 74.0(3)
OW3A Mg OW3A 2 . 174.1(4)
O1 Fe1 O1 8_455 2_655 180.0
O1 Fe1 OH 8_455 7 91.85(10)
O1 Fe1 OH 2_655 7 88.15(10)
OH Fe1 OH 7 . 180.00(13)
O1 Fe1 O3 8_455 . 94.26(10)
O1 Fe1 O3 2_655 . 85.74(10)
OH Fe1 O3 7 . 87.43(10)
OH Fe1 O3 . . 92.57(10)
O3 Fe1 O3 . 7 180.0
OH Fe2 OH 7 8_455 86.06(14)
OH Fe2 O5 7 2 171.18(9)
OH Fe2 O5 8_455 2 88.56(10)
O5 Fe2 O5 2 1_554 97.60(13)
OH Fe2 O2 7 7 90.57(9)
OH Fe2 O2 8_455 7 98.35(9)
O5 Fe2 O2 1_554 7 88.68(9)
O2 Fe2 O2 7 8_455 167.81(13)
O1 P1 O1 2_655 1_554 103.03(19)
O1 P1 O2 2_655 2_655 112.29(12)
O1 P1 O2 1_554 2_655 111.83(13)
O2 P1 O2 2_655 1_554 105.75(18)
O6 P2 O4 1_556 . 113.94(14)
O6 P2 O3 1_556 1_556 110.61(14)
O4 P2 O3 . 1_556 103.84(13)
O6 P2 O5 1_556 . 108.83(14)
O4 P2 O5 . . 109.00(13)
O3 P2 O5 1_556 . 110.54(13)

loop_
_geom_bond_atom_site_label_1
_geom_bond_atom_site_label_2
_geom_bond_site_symmetry_2
_geom_bond_distance
Ca1 O6 2 2.417(2)
Ca1 O6 . 2.417(2)
Ca1 OW2 2 2.507(3)
Ca1 OW2 . 2.507(3)
Ca1 O2 7_556 2.648(2)
Ca1 O2 8_455 2.648(2)
Ca1 OW2 5_556 2.665(3)
Ca1 OW2 6 2.665(3)
Ca2 OW1 2 2.348(3)
Ca2 OW1 . 2.348(3)
Ca2 O4 7_556 2.446(2)
Ca2 O4 8_455 2.446(2)
Ca2 O3 8_456 2.524(2)
Ca2 O3 7 2.524(2)
Ca2 O1 7_556 2.585(3)
Ca2 O1 8_455 2.585(3)
Mg O4 8_455 1.990(3)
Mg O4 7_556 1.990(3)
Mg OW3A 6_565 2.117(10)
Mg OW3A 5_566 2.117(10)
Mg OW3B 2 2.145(8)
Mg OW3B . 2.145(8)
Mg OW3B 5_566 2.200(9)
Mg OW3B 6_565 2.200(9)
Mg OW3A 2 2.535(8)
Mg OW3A . 2.535(8)
Fe1 O1 8_455 1.956(2)
Fe1 O1 2_655 1.956(2)
Fe1 OH 7 1.956(2)
Fe1 OH . 1.956(2)
Fe1 O3 . 1.974(2)
Fe1 O3 7 1.974(2)
Fe2 OH 7 1.981(2)
Fe2 OH 8_455 1.981(2)
Fe2 O5 2 1.995(2)
Fe2 O5 1_554 1.995(2)
Fe2 O2 7 2.016(2)
Fe2 O2 8_455 2.016(2)
P1 O1 2_655 1.525(2)
P1 O1 1_554 1.525(2)
P1 O2 2_655 1.528(2)
P1 O2 1_554 1.528(2)
P2 O6 1_556 1.514(2)
P2 O4 . 1.519(2)
P2 O3 1_556 1.545(2)
P2 O5 . 1.553(2)

loop_
_geom_hbond_atom_site_label_D
_geom_hbond_atom_site_label_H
_geom_hbond_atom_site_label_A
_geom_hbond_site_symmetry_A
_geom_hbond_distance_DH
_geom_hbond_distance_HA
_geom_hbond_distance_DA
_geom_hbond_angle_DHA
OW1 H11 O3 7_556 0.72(3) 2.40(4) 2.994(4) 142(5)
OW1 H11 O6 7_556 0.72(3) 2.41(3) 3.079(4) 155(5)
OW1 H12 OH . 0.74(3) 2.45(3) 3.145(4) 159(4)
OW1 H12 O2 . 0.74(3) 2.75(4) 3.179(4) 120(4)
OW2 H21 O5 . 1.00(4) 1.61(4) 2.606(3) 174(4)
OW2 H22 OW3B 7_556 0.86(4) 2.02(4) 2.841(9) 160(4)
OW2 H22 OW3A 7_556 0.86(4) 2.27(4) 3.033(10) 148(4)
OW2 H22 O6 6_556 0.86(4) 2.57(4) 2.973(4) 109(3)
OH H1 OW1 7_556 0.69(4) 2.22(4) 2.891(4) 165(5)
